data_4027427
loop_
_publ_author_name
'Navamoney Arulsamy'
'D. Scott Bohle'
'Carla L. Holman'
'Inna Perepichka'

_publ_section_title
;
 E versus Z Diazeniumdiolation of Acetoacetate-Derived Carbanions
;
_journal_name_full 'Journal of Organic Chemistry'
_journal_page_first 7313
_journal_page_last 7318
_journal_paper_doi 10.1021/jo301025k
_journal_volume 77
_journal_year 2012
_chemical_formula_moiety 'C4 H3 K N2 O4'
_chemical_formula_sum 'C4 H3 K N2 O4'
_chemical_formula_weight 182.18
_chemical_name_systematic
; 
 ? 
;
_space_group_IT_number 15
_symmetry_cell_setting monoclinic
_symmetry_space_group_name_Hall '-C 2yc'
_symmetry_space_group_name_H-M 'C 1 2/c 1'
_atom_sites_solution_hydrogens geom
_atom_sites_solution_primary direct
_atom_sites_solution_secondary difmap
_audit_creation_method SHELXL-97
_cell_angle_alpha 90.00
_cell_angle_beta 99.517(2)
_cell_angle_gamma 90.00
_cell_formula_units_Z 8
_cell_length_a 8.5716(2)
_cell_length_b 13.3306(4)
_cell_length_c 11.4902(4)
_cell_measurement_reflns_used 5532
_cell_measurement_temperature 125(2)
_cell_measurement_theta_max 35.01
_cell_measurement_theta_min 3.06
_cell_volume 1294.85(7)
_computing_cell_refinement 'Bruker SAINT'
_computing_data_collection 'Bruker APEX2'
_computing_data_reduction 'Bruker SAINT'
_computing_molecular_graphics 'Bruker SHELXTL'
_computing_publication_material 'Bruker SHELXTL'
_computing_structure_refinement 'SHELXL-97 (Sheldrick, 2008)'
_computing_structure_solution 'SHELXS-97 (Sheldrick, 2008)'
_diffrn_ambient_temperature 125(2)
_diffrn_measured_fraction_theta_full 0.992
_diffrn_measured_fraction_theta_max 0.992
_diffrn_measurement_device_type 'Bruker APEX-II CCD'
_diffrn_measurement_method '\f and \w scans'
_diffrn_radiation_monochromator graphite
_diffrn_radiation_source 'fine-focus sealed tube'
_diffrn_radiation_type MoK\a
_diffrn_radiation_wavelength 0.71073
_diffrn_reflns_av_R_equivalents 0.0334
_diffrn_reflns_av_sigmaI/netI 0.0300
_diffrn_reflns_limit_h_max 13
_diffrn_reflns_limit_h_min -13
_diffrn_reflns_limit_k_max 17
_diffrn_reflns_limit_k_min -20
_diffrn_reflns_limit_l_max 14
_diffrn_reflns_limit_l_min -17
_diffrn_reflns_number 7567
_diffrn_reflns_theta_full 33.73
_diffrn_reflns_theta_max 33.73
_diffrn_reflns_theta_min 3.06
_exptl_absorpt_coefficient_mu 0.783
_exptl_absorpt_correction_T_max 0.910
_exptl_absorpt_correction_T_min 0.798
_exptl_absorpt_correction_type multi-scan
_exptl_absorpt_process_details 'SADABS (Bruker AXS Inc., 2008)'
_exptl_crystal_colour colourless
_exptl_crystal_density_diffrn 1.869
_exptl_crystal_description rectangular
_exptl_crystal_F_000 736
_exptl_crystal_size_max 0.290
_exptl_crystal_size_mid 0.236
_exptl_crystal_size_min 0.125
_refine_diff_density_max 0.509
_refine_diff_density_min -0.422
_refine_diff_density_rms 0.073
_refine_ls_extinction_method none
_refine_ls_goodness_of_fit_ref 1.052
_refine_ls_hydrogen_treatment refall
_refine_ls_matrix_type full
_refine_ls_number_parameters 112
_refine_ls_number_reflns 2570
_refine_ls_number_restraints 0
_refine_ls_restrained_S_all 1.052
_refine_ls_R_factor_all 0.0354
_refine_ls_R_factor_gt 0.0301
_refine_ls_shift/su_max 0.001
_refine_ls_shift/su_mean 0.000
_refine_ls_structure_factor_coef Fsqd
_refine_ls_weighting_details 'calc w=1/[\s^2^(Fo^2^)+(0.0545P)^2^+0.0944P] where P=(Fo^2^+2Fc^2^)/3'
_refine_ls_weighting_scheme calc
_refine_ls_wR_factor_gt 0.0868
_refine_ls_wR_factor_ref 0.0899
_reflns_number_gt 2210
_reflns_number_total 2570
_reflns_threshold_expression >2sigma(I)
_cod_data_source_file jo301025k_si_003.cif
_cod_data_source_block na34
_cod_database_code 4027427

loop_
_symmetry_equiv_pos_as_xyz
'x, y, z'
'-x, y, -z+1/2'
'x+1/2, y+1/2, z'
'-x+1/2, y+1/2, -z+1/2'
'-x, -y, -z'
'x, -y, z-1/2'
'-x+1/2, -y+1/2, -z'
'x+1/2, -y+1/2, z-1/2'

loop_
_atom_site_label
_atom_site_type_symbol
_atom_site_fract_x
_atom_site_fract_y
_atom_site_fract_z
_atom_site_U_iso_or_equiv
_atom_site_adp_type
_atom_site_occupancy
_atom_site_symmetry_multiplicity
_atom_site_calc_flag
K1 K 0.63262(3) 0.400964(16) 0.43352(2) 0.01840(8) Uani 1 1 d
O1 O 0.60771(9) 0.22764(7) 0.54526(8) 0.02389(18) Uani 1 1 d
N1 N 0.49662(10) 0.18343(7) 0.58327(8) 0.01642(17) Uani 1 1 d
N2 N 0.49606(12) 0.08448(7) 0.58551(9) 0.02168(19) Uani 1 1 d
O2 O 0.36261(11) 0.05562(6) 0.63062(8) 0.02704(19) Uani 1 1 d
C1 C 0.28335(11) 0.13974(7) 0.65733(9) 0.01465(18) Uani 1 1 d
O3 O 0.16113(10) 0.13051(8) 0.70009(8) 0.02626(19) Uani 1 1 d
C2 C 0.36741(11) 0.22337(7) 0.62713(8) 0.01365(17) Uani 1 1 d
C3 C 0.33289(12) 0.32885(8) 0.63587(8) 0.01608(18) Uani 1 1 d
O4 O 0.40963(10) 0.39340(6) 0.59373(8) 0.02077(16) Uani 1 1 d
C4 C 0.19889(15) 0.35642(10) 0.69910(11) 0.0247(2) Uani 1 1 d
H4A H 0.102(2) 0.3200(16) 0.6612(17) 0.048(5) Uiso 1 1 d
H4B H 0.236(2) 0.3349(14) 0.7740(16) 0.041(5) Uiso 1 1 d
H4C H 0.176(2) 0.4242(16) 0.6895(16) 0.050(6) Uiso 1 1 d

loop_
_atom_site_aniso_label
_atom_site_aniso_U_11
_atom_site_aniso_U_22
_atom_site_aniso_U_33
_atom_site_aniso_U_23
_atom_site_aniso_U_13
_atom_site_aniso_U_12
K1 0.01773(11) 0.01415(12) 0.02541(13) 0.00189(7) 0.00971(9) 0.00202(7)
O1 0.0165(3) 0.0243(4) 0.0339(4) 0.0075(3) 0.0128(3) 0.0012(3)
N1 0.0158(3) 0.0141(4) 0.0200(4) 0.0017(3) 0.0051(3) 0.0012(3)
N2 0.0297(5) 0.0123(4) 0.0250(5) 0.0028(3) 0.0102(4) 0.0056(3)
O2 0.0334(4) 0.0161(4) 0.0333(5) 0.0044(3) 0.0107(4) -0.0008(3)
C1 0.0144(4) 0.0150(4) 0.0148(4) 0.0030(3) 0.0032(3) -0.0009(3)
O3 0.0186(4) 0.0353(5) 0.0267(4) 0.0051(4) 0.0093(3) -0.0062(3)
C2 0.0133(4) 0.0132(4) 0.0151(4) 0.0009(3) 0.0044(3) 0.0003(3)
C3 0.0175(4) 0.0156(4) 0.0149(4) -0.0011(3) 0.0017(3) 0.0028(3)
O4 0.0249(4) 0.0136(3) 0.0246(4) -0.0001(3) 0.0065(3) 0.0000(3)
C4 0.0277(5) 0.0226(5) 0.0266(5) 0.0007(4) 0.0125(5) 0.0076(4)

loop_
_atom_type_symbol
_atom_type_description
_atom_type_scat_dispersion_real
_atom_type_scat_dispersion_imag
_atom_type_scat_source
C C 0.0033 0.0016 'International Tables Vol C Tables 4.2.6.8 and 6.1.1.4'
H H 0.0000 0.0000 'International Tables Vol C Tables 4.2.6.8 and 6.1.1.4'
N N 0.0061 0.0033 'International Tables Vol C Tables 4.2.6.8 and 6.1.1.4'
O O 0.0106 0.0060 'International Tables Vol C Tables 4.2.6.8 and 6.1.1.4'
K K 0.2009 0.2494 'International Tables Vol C Tables 4.2.6.8 and 6.1.1.4'

loop_
_geom_angle_atom_site_label_1
_geom_angle_atom_site_label_2
_geom_angle_atom_site_label_3
_geom_angle
_geom_angle_site_symmetry_1
_geom_angle_site_symmetry_3
O1 K1 O3 89.87(3) . 7_556
O1 K1 O3 111.23(3) . 8
O3 K1 O3 69.86(3) 7_556 8
O1 K1 O4 152.85(3) . 5_666
O3 K1 O4 89.85(3) 7_556 5_666
O3 K1 O4 94.08(3) 8 5_666
O1 K1 O1 63.37(3) . 7_656
O3 K1 O1 126.71(3) 7_556 7_656
O3 K1 O1 78.12(3) 8 7_656
O4 K1 O1 134.78(3) 5_666 7_656
O1 K1 O4 62.98(2) . .
O3 K1 O4 73.00(3) 7_556 .
O3 K1 O4 142.45(3) 8 .
O4 K1 O4 91.07(2) 5_666 .
O1 K1 O4 121.99(2) 7_656 .
O1 K1 N2 104.03(2) . 7_656
O3 K1 N2 142.25(3) 7_556 7_656
O3 K1 N2 72.39(3) 8 7_656
O4 K1 N2 92.56(3) 5_666 7_656
O1 K1 N2 42.43(2) 7_656 7_656
O4 K1 N2 144.52(3) . 7_656
O1 K1 N1 83.74(2) . 7_656
O3 K1 N1 133.88(3) 7_556 7_656
O3 K1 N1 70.25(2) 8 7_656
O4 K1 N1 115.17(3) 5_666 7_656
O1 K1 N1 20.47(2) 7_656 7_656
O4 K1 N1 138.78(2) . 7_656
N2 K1 N1 22.73(2) 7_656 7_656
O1 K1 K1 107.19(2) . 5_666
O3 K1 K1 77.65(2) 7_556 5_666
O3 K1 K1 128.68(2) 8 5_666
O4 K1 K1 46.471(19) 5_666 5_666
O1 K1 K1 151.51(2) 7_656 5_666
O4 K1 K1 44.603(16) . 5_666
N2 K1 K1 128.45(2) 7_656 5_666
N1 K1 K1 147.575(18) 7_656 5_666
O1 K1 K1 112.77(2) . 2_655
O3 K1 K1 36.400(18) 7_556 2_655
O3 K1 K1 36.255(18) 8 2_655
O4 K1 K1 81.741(19) 5_666 2_655
O1 K1 K1 111.00(2) 7_656 2_655
O4 K1 K1 108.563(19) . 2_655
N2 K1 K1 106.890(19) 7_656 2_655
N1 K1 K1 106.359(16) 7_656 2_655
K1 K1 K1 97.467(8) 5_666 2_655
O1 K1 K1 32.458(17) . 7_656
O3 K1 K1 110.95(2) 7_556 7_656
O3 K1 K1 94.85(2) 8 7_656
O4 K1 K1 159.12(2) 5_666 7_656
O1 K1 K1 30.914(17) 7_656 7_656
O4 K1 K1 93.265(17) . 7_656
N2 K1 K1 72.318(17) 7_656 7_656
N1 K1 K1 51.307(16) 7_656 7_656
K1 K1 K1 134.226(11) 5_666 7_656
K1 K1 K1 115.954(6) 2_655 7_656
N1 O1 K1 134.26(6) . .
N1 O1 K1 108.71(6) . 7_656
K1 O1 K1 116.63(3) . 7_656
O1 N1 N2 118.72(9) . .
O1 N1 C2 129.65(9) . .
N2 N1 C2 111.63(9) . .
O1 N1 K1 50.82(5) . 7_656
N2 N1 K1 71.18(6) . 7_656
C2 N1 K1 161.74(6) . 7_656
N1 N2 O2 106.90(8) . .
N1 N2 K1 86.09(6) . 7_656
O2 N2 K1 157.63(7) . 7_656
C1 O2 N2 109.06(8) . .
O3 C1 O2 119.45(9) . .
O3 C1 C2 133.04(10) . .
O2 C1 C2 107.51(9) . .
C1 O3 K1 123.42(7) . 7_556
C1 O3 K1 128.17(7) . 8_456
K1 O3 K1 107.35(3) 7_556 8_456
N1 C2 C1 104.89(8) . .
N1 C2 C3 125.48(9) . .
C1 C2 C3 129.62(9) . .
O4 C3 C2 121.66(9) . .
O4 C3 C4 121.37(10) . .
C2 C3 C4 116.97(10) . .
C3 O4 K1 131.83(7) . 5_666
C3 O4 K1 137.24(7) . .
K1 O4 K1 88.93(2) 5_666 .
C3 C4 H4A 108.6(11) . .
C3 C4 H4B 101.7(12) . .
H4A C4 H4B 113.3(16) . .
C3 C4 H4C 110.3(13) . .
H4A C4 H4C 105.9(17) . .
H4B C4 H4C 116.9(16) . .

loop_
_geom_bond_atom_site_label_1
_geom_bond_atom_site_label_2
_geom_bond_distance
_geom_bond_site_symmetry_2
K1 O1 2.6689(9) .
K1 O3 2.7558(9) 7_556
K1 O3 2.7653(9) 8
K1 O4 2.7760(8) 5_666
K1 O1 2.7880(8) 7_656
K1 O4 2.8662(9) .
K1 N2 3.2320(11) 7_656
K1 N1 3.4067(9) 7_656
O1 N1 1.2579(11) .
O1 K1 2.7880(8) 7_656
N1 N2 1.3193(13) .
N1 C2 1.3960(13) .
N1 K1 3.4067(9) 7_656
N2 O2 1.3861(14) .
N2 K1 3.2320(11) 7_656
O2 C1 1.3720(14) .
C1 O3 1.2347(12) .
C1 C2 1.4017(13) .
O3 K1 2.7558(9) 7_556
O3 K1 2.7653(9) 8_456
C2 C3 1.4439(14) .
C3 O4 1.2300(13) .
C3 C4 1.5027(15) .
O4 K1 2.7760(8) 5_666
C4 H4A 1.00(2) .
C4 H4B 0.913(19) .
C4 H4C 0.93(2) .

loop_
_geom_torsion_atom_site_label_1
_geom_torsion_atom_site_label_2
_geom_torsion_atom_site_label_3
_geom_torsion_atom_site_label_4
_geom_torsion
O1 N1 N2 O2 -179.98(9)
O2 C1 C2 N1 -0.30(11)
C4 C3 C2 C1 8.09(16)
O4 C3 C2 N1 7.05(16)
O4 C3 C2 C1 -172.03(10)
